data_4344434
loop_
_publ_author_name
'Geist, Fabian'
'Jackel, Andrej'
'Winter, Rainer F.'

_publ_section_title
;
 Ligand Based Dual Fluorescence and Phosphorescence Emission from BODIPY
 Platinum Complexes and Its Application to Ratiometric Singlet Oxygen
 Detection.
;
_journal_issue 22
_journal_name_full 'Inorganic chemistry'
_journal_page_first 10946
_journal_page_last 10957
_journal_paper_doi 10.1021/acs.inorgchem.5b01969
_journal_volume 54
_journal_year 2015
_chemical_formula_moiety 'C21 H36 B Br F2 N2 P2 Pt'
_chemical_formula_sum 'C21 H36 B Br F2 N2 P2 Pt'
_chemical_formula_weight 702.27
_space_group_crystal_system monoclinic
_space_group_IT_number 14
_space_group_name_H-M_alt 'P 1 21/a 1'
_symmetry_space_group_name_Hall '-P 2yab'
_symmetry_space_group_name_H-M 'P 1 21/a 1'
_atom_sites_solution_hydrogens geom
_atom_sites_solution_primary heavy
_atom_sites_solution_secondary difmap
_audit_creation_method SHELXL-2014/7
_cell_angle_alpha 90
_cell_angle_beta 94.532(3)
_cell_angle_gamma 90
_cell_formula_units_Z 8
_cell_length_a 17.3407(6)
_cell_length_b 17.1055(6)
_cell_length_c 17.4603(6)
_cell_measurement_reflns_used 75101
_cell_measurement_temperature 100(2)
_cell_measurement_theta_max 27.23
_cell_measurement_theta_min 1.61
_cell_volume 5162.9(3)
_computing_cell_refinement 'STOE X-AREA'
_computing_data_collection 'STOE X-AREA'
_computing_data_reduction 'STOE X-RED'
_computing_molecular_graphics 'ORTEP (Johnson, 1965)'
_computing_publication_material 'PLATON (Spek, 2003)'
_computing_structure_refinement 'SHELXL-2014/7 (Sheldrick, 2014)'
_computing_structure_solution 'SHELXL-2014/7 (Sheldrick, 2014)'
_diffrn_ambient_temperature 100(2)
_diffrn_detector_area_resol_mean 6.67
_diffrn_measured_fraction_theta_full 1.000
_diffrn_measured_fraction_theta_max 0.988
_diffrn_measurement_device_type 'STOE IPDS 2T'
_diffrn_radiation_type MoK\a
_diffrn_radiation_wavelength 0.71073
_diffrn_reflns_av_R_equivalents 0.0732
_diffrn_reflns_av_unetI/netI 0.0412
_diffrn_reflns_laue_measured_fraction_full 1.000
_diffrn_reflns_laue_measured_fraction_max 0.988
_diffrn_reflns_limit_h_max 21
_diffrn_reflns_limit_h_min -22
_diffrn_reflns_limit_k_max 21
_diffrn_reflns_limit_k_min -21
_diffrn_reflns_limit_l_max 22
_diffrn_reflns_limit_l_min -22
_diffrn_reflns_number 72154
_diffrn_reflns_point_group_measured_fraction_full 1.000
_diffrn_reflns_point_group_measured_fraction_max 0.988
_diffrn_reflns_theta_full 25.242
_diffrn_reflns_theta_max 26.884
_diffrn_reflns_theta_min 1.669
_diffrn_source 'sealed X-ray tube'
_exptl_absorpt_coefficient_mu 7.133
_exptl_absorpt_correction_T_max 0.5224
_exptl_absorpt_correction_T_min 0.2946
_exptl_absorpt_correction_type integration
_exptl_absorpt_process_details 'STOE X-RED32'
_exptl_crystal_colour yellow
_exptl_crystal_density_diffrn 1.807
_exptl_crystal_density_method 'not measured'
_exptl_crystal_description block
_exptl_crystal_F_000 2736
_exptl_crystal_size_max 0.400
_exptl_crystal_size_mid 0.267
_exptl_crystal_size_min 0.200
_refine_diff_density_max 3.566
_refine_diff_density_min -3.493
_refine_diff_density_rms 0.244
_refine_ls_extinction_method none
_refine_ls_goodness_of_fit_ref 1.291
_refine_ls_hydrogen_treatment constr
_refine_ls_matrix_type full
_refine_ls_number_parameters 553
_refine_ls_number_reflns 10983
_refine_ls_number_restraints 0
_refine_ls_restrained_S_all 1.291
_refine_ls_R_factor_all 0.0713
_refine_ls_R_factor_gt 0.0595
_refine_ls_shift/su_max 0.009
_refine_ls_shift/su_mean 0.000
_refine_ls_structure_factor_coef Fsqd
_refine_ls_weighting_details 'w=1/[\s^2^(Fo^2^)+159.3504P] where P=(Fo^2^+2Fc^2^)/3'
_refine_ls_weighting_scheme calc
_refine_ls_wR_factor_gt 0.1366
_refine_ls_wR_factor_ref 0.1408
_reflns_Friedel_coverage 0.000
_reflns_number_gt 9500
_reflns_number_total 10983
_reflns_threshold_expression 'I > 2\s(I)'
_cod_data_source_file ic5b01969_si_004.cif
_cod_data_source_block D:\X-RAY\fgbw16\OLEX\fgbw16
_cod_depositor_comments 'Adding full bibliography for 4344433--4344435.cif.'
_cod_database_code 4344434
_shelx_shelxl_version_number 2014/7
_shelx_space_group_comment
;
The symmetry employed for this shelxl refinement is uniquely defined
by the following loop, which should always be used as a source of
symmetry information in preference to the above space-group names.
They are only intended as comments.
;

loop_
_space_group_symop_operation_xyz
'x, y, z'
'-x+1/2, y+1/2, -z'
'-x, -y, -z'
'x-1/2, -y-1/2, z'

loop_
_atom_site_label
_atom_site_type_symbol
_atom_site_fract_x
_atom_site_fract_y
_atom_site_fract_z
_atom_site_U_iso_or_equiv
_atom_site_adp_type
_atom_site_occupancy
_atom_site_site_symmetry_order
_atom_site_calc_flag
_atom_site_refinement_flags_posn
_atom_site_refinement_flags_adp
C1 C 0.3532(7) 0.7273(6) -0.0702(6) 0.015(2) Uani 1 1 d . .
C2 C 0.2863(6) 0.6824(6) -0.0885(6) 0.017(2) Uani 1 1 d . .
C3 C 0.2117(7) 0.6872(7) -0.0581(7) 0.024(3) Uani 1 1 d . .
H3 H 0.1969 0.7221 -0.0195 0.028 Uiso 1 1 calc R U
C4 C 0.1655(7) 0.6307(7) -0.0961(7) 0.025(3) Uani 1 1 d . .
H4 H 0.1130 0.6198 -0.0882 0.030 Uiso 1 1 calc R U
C5 C 0.2098(7) 0.5932(7) -0.1477(7) 0.024(3) Uani 1 1 d . .
H5 H 0.1921 0.5523 -0.1815 0.029 Uiso 1 1 calc R U
C6 C 0.4185(6) 0.7090(7) -0.1115(6) 0.017(2) Uani 1 1 d . .
C7 C 0.4941(7) 0.7394(7) -0.1037(7) 0.022(2) Uani 1 1 d . .
H7 H 0.5111 0.7809 -0.0703 0.027 Uiso 1 1 calc R U
C8 C 0.5396(7) 0.6997(8) -0.1518(7) 0.025(3) Uani 1 1 d . .
H8 H 0.5924 0.7095 -0.1595 0.030 Uiso 1 1 calc R U
C9 C 0.4918(7) 0.6419(7) -0.1869(7) 0.024(3) Uani 1 1 d . .
H9 H 0.5082 0.6035 -0.2214 0.028 Uiso 1 1 calc R U
C10 C 0.2644(7) 0.8711(7) -0.1602(6) 0.022(2) Uani 1 1 d . .
H10A H 0.3078 0.8519 -0.1887 0.026 Uiso 1 1 calc R U
H10B H 0.2298 0.8262 -0.1531 0.026 Uiso 1 1 calc R U
C11 C 0.2197(8) 0.9312(8) -0.2101(7) 0.031(3) Uani 1 1 d . .
H11A H 0.2078 0.9097 -0.2617 0.037 Uiso 1 1 calc R U
H11B H 0.2510 0.9786 -0.2134 0.037 Uiso 1 1 calc R U
H11C H 0.1714 0.9441 -0.1874 0.037 Uiso 1 1 calc R U
C12 C 0.2251(7) 0.9543(7) -0.0207(7) 0.021(2) Uani 1 1 d . .
H12A H 0.2476 0.9870 0.0223 0.026 Uiso 1 1 calc R U
H12B H 0.1991 0.9899 -0.0594 0.026 Uiso 1 1 calc R U
C13 C 0.1646(7) 0.9010(7) 0.0096(8) 0.026(3) Uani 1 1 d . .
H13A H 0.1896 0.8645 0.0470 0.032 Uiso 1 1 calc R U
H13B H 0.1385 0.8716 -0.0331 0.032 Uiso 1 1 calc R U
H13C H 0.1265 0.9325 0.0345 0.032 Uiso 1 1 calc R U
C14 C 0.3699(7) 0.9842(7) -0.0808(7) 0.023(2) Uani 1 1 d . .
H14A H 0.3422 1.0236 -0.1141 0.027 Uiso 1 1 calc R U
H14B H 0.3856 1.0095 -0.0310 0.027 Uiso 1 1 calc R U
C15 C 0.4423(10) 0.9579(9) -0.1183(12) 0.054(5) Uani 1 1 d . .
H15A H 0.4271 0.9298 -0.1661 0.065 Uiso 1 1 calc R U
H15B H 0.4730 0.9232 -0.0831 0.065 Uiso 1 1 calc R U
H15C H 0.4732 1.0037 -0.1298 0.065 Uiso 1 1 calc R U
C16 C 0.3605(7) 0.6990(8) 0.1791(7) 0.026(3) Uani 1 1 d . .
H16A H 0.3858 0.6584 0.2128 0.031 Uiso 1 1 calc R U
H16B H 0.3581 0.7476 0.2097 0.031 Uiso 1 1 calc R U
C17 C 0.2778(8) 0.6726(10) 0.1540(9) 0.039(4) Uani 1 1 d . .
H17A H 0.2465 0.6733 0.1984 0.047 Uiso 1 1 calc R U
H17B H 0.2789 0.6194 0.1333 0.047 Uiso 1 1 calc R U
H17C H 0.2551 0.7081 0.1144 0.047 Uiso 1 1 calc R U
C18 C 0.4375(7) 0.6218(7) 0.0595(7) 0.024(3) Uani 1 1 d . .
H18A H 0.3894 0.6043 0.0302 0.029 Uiso 1 1 calc R U
H18B H 0.4772 0.6280 0.0222 0.029 Uiso 1 1 calc R U
C19 C 0.4641(8) 0.5560(8) 0.1150(8) 0.032(3) Uani 1 1 d . .
H19A H 0.4660 0.5067 0.0867 0.038 Uiso 1 1 calc R U
H19B H 0.4276 0.5511 0.1549 0.038 Uiso 1 1 calc R U
H19C H 0.5157 0.5683 0.1391 0.038 Uiso 1 1 calc R U
C20 C 0.5107(8) 0.7503(7) 0.1480(7) 0.026(3) Uani 1 1 d . .
H20A H 0.4991 0.7896 0.1871 0.031 Uiso 1 1 calc R U
H20B H 0.5362 0.7054 0.1754 0.031 Uiso 1 1 calc R U
C21 C 0.5676(7) 0.7864(8) 0.0949(8) 0.031(3) Uani 1 1 d . .
H21A H 0.5460 0.8352 0.0731 0.037 Uiso 1 1 calc R U
H21B H 0.5762 0.7497 0.0533 0.037 Uiso 1 1 calc R U
H21C H 0.6169 0.7972 0.1244 0.037 Uiso 1 1 calc R U
C22 C 0.6112(7) 0.7999(6) 0.4338(6) 0.018(2) Uani 1 1 d . .
C23 C 0.5476(7) 0.8301(6) 0.3870(6) 0.018(2) Uani 1 1 d . .
C24 C 0.4684(7) 0.8066(7) 0.3806(7) 0.023(2) Uani 1 1 d . .
H24 H 0.4467 0.7646 0.4073 0.028 Uiso 1 1 calc R U
C25 C 0.4285(8) 0.8564(8) 0.3285(7) 0.026(3) Uani 1 1 d . .
H25 H 0.3748 0.8552 0.3131 0.032 Uiso 1 1 calc R U
C26 C 0.4831(8) 0.9086(7) 0.3031(7) 0.028(3) Uani 1 1 d . .
H26 H 0.4719 0.9489 0.2665 0.034 Uiso 1 1 calc R U
C27 C 0.6816(7) 0.8390(7) 0.4301(7) 0.021(2) Uani 1 1 d . .
C28 C 0.7535(7) 0.8247(6) 0.4737(7) 0.020(2) Uani 1 1 d . .
H28 H 0.7631 0.7866 0.5128 0.024 Uiso 1 1 calc R U
C29 C 0.8071(8) 0.8778(7) 0.4475(8) 0.029(3) Uani 1 1 d . .
H29 H 0.8601 0.8826 0.4653 0.035 Uiso 1 1 calc R U
C30 C 0.7673(8) 0.9219(8) 0.3901(8) 0.030(3) Uani 1 1 d . .
H30 H 0.7898 0.9627 0.3624 0.036 Uiso 1 1 calc R U
C31 C 0.4451(7) 0.7491(7) 0.6098(8) 0.025(3) Uani 1 1 d . .
H31A H 0.4110 0.7560 0.5620 0.030 Uiso 1 1 calc R U
H31B H 0.4493 0.6923 0.6200 0.030 Uiso 1 1 calc R U
C32 C 0.4054(7) 0.7872(8) 0.6762(8) 0.029(3) Uani 1 1 d . .
H32A H 0.3939 0.8421 0.6638 0.035 Uiso 1 1 calc R U
H32B H 0.4398 0.7843 0.7234 0.035 Uiso 1 1 calc R U
H32C H 0.3571 0.7595 0.6837 0.035 Uiso 1 1 calc R U
C33 C 0.5985(8) 0.7805(8) 0.6856(7) 0.027(3) Uani 1 1 d . .
H33A H 0.5849 0.8257 0.7173 0.033 Uiso 1 1 calc R U
H33B H 0.5833 0.7324 0.7122 0.033 Uiso 1 1 calc R U
C34 C 0.6854(8) 0.7796(9) 0.6812(8) 0.032(3) Uani 1 1 d . .
H34A H 0.7012 0.8264 0.6541 0.038 Uiso 1 1 calc R U
H34B H 0.7002 0.7329 0.6534 0.038 Uiso 1 1 calc R U
H34C H 0.7111 0.7790 0.7332 0.038 Uiso 1 1 calc R U
C35 C 0.5269(8) 0.8914(7) 0.5731(8) 0.028(3) Uani 1 1 d . .
H35A H 0.5028 0.8972 0.5200 0.033 Uiso 1 1 calc R U
H35B H 0.4896 0.9115 0.6084 0.033 Uiso 1 1 calc R U
C36 C 0.5983(9) 0.9418(9) 0.5812(9) 0.041(4) Uani 1 1 d . .
H36A H 0.6419 0.9133 0.5620 0.049 Uiso 1 1 calc R U
H36B H 0.6104 0.9549 0.6355 0.049 Uiso 1 1 calc R U
H36C H 0.5892 0.9900 0.5515 0.049 Uiso 1 1 calc R U
C37 C 0.6841(8) 0.6751(7) 0.3298(7) 0.026(3) Uani 1 1 d . .
H37A H 0.6441 0.7122 0.3088 0.031 Uiso 1 1 calc R U
H37B H 0.7304 0.7061 0.3473 0.031 Uiso 1 1 calc R U
C38 C 0.7052(9) 0.6215(8) 0.2651(8) 0.037(3) Uani 1 1 d . .
H38A H 0.6607 0.5886 0.2488 0.044 Uiso 1 1 calc R U
H38B H 0.7490 0.5884 0.2833 0.044 Uiso 1 1 calc R U
H38C H 0.7195 0.6532 0.2216 0.044 Uiso 1 1 calc R U
C39 C 0.7282(8) 0.5669(8) 0.4535(9) 0.032(3) Uani 1 1 d . .
H39A H 0.7076 0.5270 0.4875 0.038 Uiso 1 1 calc R U
H39B H 0.7509 0.5390 0.4110 0.038 Uiso 1 1 calc R U
C40 C 0.7919(7) 0.6121(8) 0.4989(7) 0.028(3) Uani 1 1 d . .
H40A H 0.7694 0.6435 0.5384 0.033 Uiso 1 1 calc R U
H40B H 0.8178 0.6466 0.4641 0.033 Uiso 1 1 calc R U
H40C H 0.8296 0.5753 0.5233 0.033 Uiso 1 1 calc R U
C41 C 0.5775(8) 0.5532(7) 0.3755(7) 0.027(3) Uani 1 1 d . .
H41A H 0.6018 0.5193 0.3382 0.032 Uiso 1 1 calc R U
H41B H 0.5626 0.5197 0.4182 0.032 Uiso 1 1 calc R U
C42 C 0.5064(8) 0.5901(8) 0.3369(8) 0.032(3) Uani 1 1 d . .
H42A H 0.5213 0.6272 0.2980 0.039 Uiso 1 1 calc R U
H42B H 0.4783 0.6177 0.3752 0.039 Uiso 1 1 calc R U
H42C H 0.4732 0.5495 0.3123 0.039 Uiso 1 1 calc R U
N1 N 0.4187(6) 0.6484(6) -0.1646(5) 0.018(2) Uani 1 1 d . .
N2 N 0.2826(5) 0.6239(5) -0.1426(5) 0.0170(19) Uani 1 1 d . .
N3 N 0.6935(6) 0.8997(6) 0.3791(5) 0.021(2) Uani 1 1 d . .
N4 N 0.5535(6) 0.8941(6) 0.3375(5) 0.020(2) Uani 1 1 d . .
F1 F 0.3699(4) 0.5180(4) -0.1619(5) 0.0334(18) Uani 1 1 d . .
F2 F 0.3322(5) 0.5922(5) -0.2653(4) 0.0346(18) Uani 1 1 d . .
F3 F 0.6476(5) 0.9157(5) 0.2465(4) 0.0323(18) Uani 1 1 d . .
F4 F 0.6250(5) 1.0143(4) 0.3287(5) 0.0356(19) Uani 1 1 d . .
P1 P 0.30427(18) 0.90402(17) -0.06454(17) 0.0175(6) Uani 1 1 d . .
P2 P 0.41940(17) 0.71683(18) 0.09916(17) 0.0189(6) Uani 1 1 d . .
P3 P 0.54201(18) 0.78632(18) 0.59256(17) 0.0194(6) Uani 1 1 d . .
P4 P 0.64845(18) 0.62679(18) 0.41349(17) 0.0195(6) Uani 1 1 d . .
Br1 Br 0.37270(7) 0.90418(7) 0.11957(6) 0.0215(2) Uani 1 1 d . .
Br2 Br 0.58305(8) 0.59381(7) 0.58706(7) 0.0255(3) Uani 1 1 d . .
B1 B 0.3511(9) 0.5932(8) -0.1862(8) 0.023(3) Uani 1 1 d . .
B2 B 0.6319(9) 0.9325(8) 0.3215(8) 0.022(3) Uani 1 1 d . .
Pt1 Pt 0.36125(2) 0.80670(2) 0.01280(2) 0.01413(10) Uani 1 1 d . .
Pt2 Pt 0.59776(2) 0.71023(2) 0.50176(2) 0.01457(10) Uani 1 1 d . .

loop_
_atom_site_aniso_label
_atom_site_aniso_U_11
_atom_site_aniso_U_22
_atom_site_aniso_U_33
_atom_site_aniso_U_23
_atom_site_aniso_U_13
_atom_site_aniso_U_12
C1 0.022(6) 0.012(5) 0.012(5) 0.000(4) -0.001(4) 0.010(4)
C2 0.011(5) 0.020(5) 0.019(5) 0.003(4) 0.004(4) 0.003(4)
C3 0.014(6) 0.025(6) 0.033(7) 0.006(5) 0.006(5) 0.003(5)
C4 0.021(6) 0.024(6) 0.031(7) 0.006(5) 0.002(5) 0.000(5)
C5 0.021(6) 0.021(6) 0.031(7) 0.003(5) 0.000(5) -0.002(5)
C6 0.013(5) 0.021(5) 0.018(5) 0.003(4) 0.005(4) 0.004(4)
C7 0.025(6) 0.025(6) 0.018(6) -0.004(5) 0.002(5) 0.003(5)
C8 0.019(6) 0.038(7) 0.019(6) 0.009(5) 0.008(5) 0.004(5)
C9 0.026(7) 0.030(6) 0.016(6) 0.001(5) 0.004(5) 0.010(5)
C10 0.025(6) 0.027(6) 0.014(5) 0.000(5) 0.001(5) 0.000(5)
C11 0.036(8) 0.033(7) 0.021(6) 0.009(5) -0.005(6) -0.005(6)
C12 0.025(6) 0.015(5) 0.024(6) -0.002(4) 0.003(5) 0.006(5)
C13 0.025(7) 0.024(6) 0.032(7) -0.011(5) 0.011(5) 0.001(5)
C14 0.028(7) 0.019(6) 0.021(6) 0.006(5) 0.003(5) -0.005(5)
C15 0.043(10) 0.033(8) 0.089(14) 0.015(9) 0.029(10) -0.001(7)
C16 0.022(6) 0.030(7) 0.025(6) 0.004(5) 0.003(5) -0.002(5)
C17 0.029(8) 0.050(9) 0.040(8) 0.000(7) 0.010(6) -0.019(7)
C18 0.017(6) 0.024(6) 0.031(7) -0.008(5) 0.003(5) 0.000(5)
C19 0.031(8) 0.022(6) 0.041(8) 0.001(6) -0.001(6) 0.000(5)
C20 0.030(7) 0.027(6) 0.020(6) -0.003(5) -0.007(5) 0.001(5)
C21 0.014(6) 0.039(7) 0.042(8) -0.005(6) 0.006(5) -0.006(5)
C22 0.020(6) 0.012(5) 0.020(5) -0.005(4) 0.002(4) -0.001(4)
C23 0.022(6) 0.018(5) 0.014(5) 0.005(4) 0.003(4) -0.001(4)
C24 0.019(6) 0.029(6) 0.021(6) 0.000(5) 0.001(5) -0.005(5)
C25 0.025(7) 0.032(7) 0.023(6) -0.003(5) 0.001(5) 0.002(5)
C26 0.041(8) 0.018(6) 0.026(6) 0.002(5) 0.002(6) 0.005(5)
C27 0.028(7) 0.016(5) 0.018(6) 0.000(4) -0.002(5) 0.004(5)
C28 0.016(6) 0.014(5) 0.030(6) 0.000(5) -0.001(5) 0.003(4)
C29 0.025(7) 0.024(6) 0.040(8) -0.002(5) 0.007(6) -0.012(5)
C30 0.034(8) 0.022(6) 0.036(7) 0.002(5) 0.010(6) -0.007(5)
C31 0.019(6) 0.026(6) 0.032(7) -0.008(5) 0.009(5) -0.002(5)
C32 0.018(6) 0.030(7) 0.041(8) 0.002(6) 0.009(5) 0.005(5)
C33 0.036(7) 0.032(7) 0.013(5) 0.002(5) 0.000(5) -0.010(6)
C34 0.032(7) 0.038(8) 0.026(7) -0.003(6) 0.005(6) -0.001(6)
C35 0.038(8) 0.016(6) 0.030(7) -0.006(5) 0.006(6) 0.007(5)
C36 0.048(10) 0.031(7) 0.047(9) -0.007(6) 0.026(8) 0.005(7)
C37 0.031(7) 0.025(6) 0.023(6) -0.001(5) 0.014(5) -0.003(5)
C38 0.048(9) 0.033(7) 0.030(7) -0.014(6) 0.017(7) -0.006(7)
C39 0.027(7) 0.027(7) 0.042(8) -0.006(6) 0.005(6) 0.003(6)
C40 0.025(7) 0.031(7) 0.026(6) 0.007(5) -0.004(5) 0.008(5)
C41 0.042(8) 0.024(6) 0.016(6) -0.003(5) 0.013(5) -0.007(6)
C42 0.025(7) 0.031(7) 0.038(8) 0.007(6) -0.008(6) -0.009(6)
N1 0.015(5) 0.022(5) 0.018(5) 0.000(4) 0.003(4) 0.002(4)
N2 0.014(5) 0.015(4) 0.021(5) 0.000(4) -0.002(4) -0.006(4)
N3 0.017(5) 0.029(5) 0.017(5) -0.001(4) 0.001(4) 0.000(4)
N4 0.020(5) 0.024(5) 0.018(5) 0.000(4) 0.010(4) 0.004(4)
F1 0.025(4) 0.017(3) 0.057(5) -0.004(3) -0.003(4) 0.003(3)
F2 0.034(4) 0.048(5) 0.022(4) -0.013(3) -0.001(3) 0.005(4)
F3 0.041(5) 0.038(4) 0.020(4) 0.002(3) 0.015(3) 0.004(4)
F4 0.045(5) 0.016(4) 0.047(5) 0.002(3) 0.013(4) 0.001(3)
P1 0.0189(15) 0.0163(13) 0.0174(14) 0.0002(11) 0.0030(11) -0.0020(11)
P2 0.0161(14) 0.0210(14) 0.0197(14) 0.0013(11) 0.0022(11) 0.0017(12)
P3 0.0210(15) 0.0202(14) 0.0175(14) -0.0003(11) 0.0043(11) -0.0006(12)
P4 0.0182(15) 0.0203(14) 0.0205(15) -0.0036(11) 0.0040(12) -0.0007(12)
Br1 0.0254(6) 0.0194(5) 0.0190(5) -0.0036(4) -0.0021(4) 0.0019(5)
Br2 0.0300(7) 0.0202(5) 0.0268(6) 0.0063(5) 0.0065(5) 0.0006(5)
B1 0.033(8) 0.012(6) 0.024(7) -0.003(5) -0.002(6) 0.001(5)
B2 0.027(7) 0.019(6) 0.023(7) 0.000(5) 0.006(6) -0.002(5)
Pt1 0.0136(2) 0.01305(19) 0.0159(2) -0.00024(15) 0.00190(15) -0.00056(15)
Pt2 0.0158(2) 0.01278(19) 0.0153(2) 0.00051(15) 0.00244(15) -0.00042(16)

loop_
_atom_type_symbol
_atom_type_description
_atom_type_scat_dispersion_real
_atom_type_scat_dispersion_imag
_atom_type_scat_source
C C 0.0033 0.0016 'International Tables Vol C Tables 4.2.6.8 and 6.1.1.4'
H H 0.0000 0.0000 'International Tables Vol C Tables 4.2.6.8 and 6.1.1.4'
N N 0.0061 0.0033 'International Tables Vol C Tables 4.2.6.8 and 6.1.1.4'
F F 0.0171 0.0103 'International Tables Vol C Tables 4.2.6.8 and 6.1.1.4'
P P 0.1023 0.0942 'International Tables Vol C Tables 4.2.6.8 and 6.1.1.4'
Br Br -0.2901 2.4595 'International Tables Vol C Tables 4.2.6.8 and 6.1.1.4'
B B 0.0013 0.0007 'International Tables Vol C Tables 4.2.6.8 and 6.1.1.4'
Pt Pt -1.7033 8.3905 'International Tables Vol C Tables 4.2.6.8 and 6.1.1.4'

loop_
_geom_angle_atom_site_label_1
_geom_angle_atom_site_label_2
_geom_angle_atom_site_label_3
_geom_angle
C2 C1 C6 116.2(10)
C2 C1 Pt1 123.3(8)
C6 C1 Pt1 120.4(8)
N2 C2 C1 123.1(10)
N2 C2 C3 107.5(10)
C1 C2 C3 129.4(11)
C4 C3 C2 106.6(11)
C5 C4 C3 107.7(11)
N2 C5 C4 109.8(11)
N1 C6 C7 106.9(9)
N1 C6 C1 122.9(10)
C7 C6 C1 129.9(11)
C8 C7 C6 109.5(11)
C7 C8 C9 105.5(11)
N1 C9 C8 110.5(10)
C11 C10 P1 116.8(9)
C13 C12 P1 115.1(8)
C15 C14 P1 113.0(9)
C17 C16 P2 113.5(9)
C19 C18 P2 118.1(9)
C21 C20 P2 114.7(9)
C27 C22 C23 116.2(10)
C27 C22 Pt2 123.2(9)
C23 C22 Pt2 120.6(8)
N4 C23 C22 123.3(10)
N4 C23 C24 106.7(10)
C22 C23 C24 130.0(10)
C25 C24 C23 107.7(11)
C24 C25 C26 106.5(12)
N4 C26 C25 110.8(11)
N3 C27 C22 124.0(11)
N3 C27 C28 107.5(10)
C22 C27 C28 128.4(11)
C29 C28 C27 106.8(11)
C30 C29 C28 106.4(12)
N3 C30 C29 111.4(11)
C32 C31 P3 116.4(9)
C34 C33 P3 114.8(9)
C36 C35 P3 115.9(10)
C38 C37 P4 115.9(9)
C40 C39 P4 114.4(9)
C42 C41 P4 112.0(9)
C9 N1 C6 107.6(10)
C9 N1 B1 126.4(10)
C6 N1 B1 125.7(10)
C5 N2 C2 108.5(10)
C5 N2 B1 125.4(10)
C2 N2 B1 125.9(9)
C30 N3 C27 108.0(10)
C30 N3 B2 127.4(11)
C27 N3 B2 124.6(10)
C26 N4 C23 108.2(10)
C26 N4 B2 128.2(10)
C23 N4 B2 123.2(10)
C14 P1 C12 102.1(6)
C14 P1 C10 106.4(6)
C12 P1 C10 106.3(6)
C14 P1 Pt1 112.9(4)
C12 P1 Pt1 113.1(4)
C10 P1 Pt1 114.9(4)
C18 P2 C16 105.6(6)
C18 P2 C20 106.9(6)
C16 P2 C20 102.2(6)
C18 P2 Pt1 115.2(4)
C16 P2 Pt1 111.5(4)
C20 P2 Pt1 114.2(4)
C33 P3 C31 105.5(6)
C33 P3 C35 106.0(6)
C31 P3 C35 104.4(6)
C33 P3 Pt2 110.6(5)
C31 P3 Pt2 110.6(4)
C35 P3 Pt2 118.8(4)
C39 P4 C37 105.5(7)
C39 P4 C41 102.6(6)
C37 P4 C41 106.2(6)
C39 P4 Pt2 114.1(5)
C37 P4 Pt2 115.0(4)
C41 P4 Pt2 112.4(4)
F1 B1 F2 108.9(10)
F1 B1 N1 109.9(11)
F2 B1 N1 111.5(11)
F1 B1 N2 109.6(11)
F2 B1 N2 111.2(11)
N1 B1 N2 105.8(9)
F3 B2 F4 108.3(10)
F3 B2 N3 111.6(11)
F4 B2 N3 111.7(11)
F3 B2 N4 108.7(10)
F4 B2 N4 108.7(11)
N3 B2 N4 107.7(10)
C1 Pt1 P1 93.7(3)
C1 Pt1 P2 91.3(3)
P1 Pt1 P2 175.01(11)
C1 Pt1 Br1 178.6(3)
P1 Pt1 Br1 87.73(8)
P2 Pt1 Br1 87.28(8)
C22 Pt2 P3 92.9(3)
C22 Pt2 P4 90.5(3)
P3 Pt2 P4 176.02(11)
C22 Pt2 Br2 178.6(3)
P3 Pt2 Br2 88.41(8)
P4 Pt2 Br2 88.16(8)

loop_
_geom_bond_atom_site_label_1
_geom_bond_atom_site_label_2
_geom_bond_distance
C1 C2 1.405(16)
C1 C6 1.425(15)
C1 Pt1 1.984(10)
C2 N2 1.376(14)
C2 C3 1.439(15)
C3 C4 1.390(18)
C4 C5 1.387(18)
C5 N2 1.362(15)
C6 N1 1.391(15)
C6 C7 1.406(17)
C7 C8 1.377(16)
C8 C9 1.401(18)
C9 N1 1.361(15)
C10 C11 1.520(17)
C10 P1 1.845(12)
C12 C13 1.517(17)
C12 P1 1.838(12)
C14 C15 1.53(2)
C14 P1 1.818(12)
C16 C17 1.534(18)
C16 P2 1.820(12)
C18 C19 1.532(18)
C18 P2 1.805(12)
C20 C21 1.536(18)
C20 P2 1.830(13)
C22 C27 1.399(17)
C22 C23 1.417(16)
C22 Pt2 1.964(11)
C23 N4 1.403(14)
C23 C24 1.428(16)
C24 C25 1.390(18)
C25 C26 1.399(19)
C26 N4 1.341(17)
C27 N3 1.393(15)
C27 C28 1.429(16)
C28 C29 1.402(16)
C29 C30 1.39(2)
C30 N3 1.334(17)
C31 C32 1.539(17)
C31 P3 1.844(12)
C33 C34 1.515(19)
C33 P3 1.832(12)
C35 C36 1.51(2)
C35 P3 1.844(12)
C37 C38 1.522(16)
C37 P4 1.828(12)
C39 C40 1.520(19)
C39 P4 1.816(14)
C41 C42 1.496(19)
C41 P4 1.847(13)
N1 B1 1.528(17)
N2 B1 1.551(18)
N3 B2 1.516(17)
N4 B2 1.556(17)
F1 B1 1.384(15)
F2 B1 1.394(16)
F3 B2 1.389(15)
F4 B2 1.410(15)
P1 Pt1 2.315(3)
P2 Pt1 2.327(3)
P3 Pt2 2.320(3)
P4 Pt2 2.324(3)
Br1 Pt1 2.4973(12)
Br2 Pt2 2.5118(12)

loop_
_geom_torsion_atom_site_label_1
_geom_torsion_atom_site_label_2
_geom_torsion_atom_site_label_3
_geom_torsion_atom_site_label_4
_geom_torsion
C6 C1 C2 N2 0.1(16)
Pt1 C1 C2 N2 -175.6(8)
C6 C1 C2 C3 -179.1(11)
Pt1 C1 C2 C3 5.1(17)
N2 C2 C3 C4 -0.3(13)
C1 C2 C3 C4 179.0(11)
C2 C3 C4 C5 -0.2(14)
C3 C4 C5 N2 0.6(14)
C2 C1 C6 N1 -2.8(16)
Pt1 C1 C6 N1 173.1(8)
C2 C1 C6 C7 -175.8(12)
Pt1 C1 C6 C7 0.0(17)
N1 C6 C7 C8 1.2(13)
C1 C6 C7 C8 175.1(11)
C6 C7 C8 C9 -2.6(14)
C7 C8 C9 N1 3.2(14)
C27 C22 C23 N4 1.8(16)
Pt2 C22 C23 N4 179.8(8)
C27 C22 C23 C24 -176.3(12)
Pt2 C22 C23 C24 1.7(17)
N4 C23 C24 C25 -0.2(13)
C22 C23 C24 C25 178.1(12)
C23 C24 C25 C26 0.6(14)
C24 C25 C26 N4 -0.8(15)
C23 C22 C27 N3 -6.0(17)
Pt2 C22 C27 N3 176.1(8)
C23 C22 C27 C28 176.0(11)
Pt2 C22 C27 C28 -1.9(17)
N3 C27 C28 C29 0.1(13)
C22 C27 C28 C29 178.3(12)
C27 C28 C29 C30 0.1(14)
C28 C29 C30 N3 -0.3(15)
C8 C9 N1 C6 -2.6(13)
C8 C9 N1 B1 -175.9(11)
C7 C6 N1 C9 0.8(12)
C1 C6 N1 C9 -173.6(10)
C7 C6 N1 B1 174.2(11)
C1 C6 N1 B1 -0.3(17)
C4 C5 N2 C2 -0.8(13)
C4 C5 N2 B1 174.8(11)
C1 C2 N2 C5 -178.7(10)
C3 C2 N2 C5 0.7(12)
C1 C2 N2 B1 5.7(17)
C3 C2 N2 B1 -174.9(10)
C29 C30 N3 C27 0.3(15)
C29 C30 N3 B2 -179.2(11)
C22 C27 N3 C30 -178.6(11)
C28 C27 N3 C30 -0.2(13)
C22 C27 N3 B2 0.9(18)
C28 C27 N3 B2 179.3(10)
C25 C26 N4 C23 0.6(14)
C25 C26 N4 B2 174.1(11)
C22 C23 N4 C26 -178.7(11)
C24 C23 N4 C26 -0.2(13)
C22 C23 N4 B2 7.4(17)
C24 C23 N4 B2 -174.1(10)
C15 C14 P1 C12 -179.6(11)
C15 C14 P1 C10 -68.3(12)
C15 C14 P1 Pt1 58.7(12)
C13 C12 P1 C14 -172.4(9)
C13 C12 P1 C10 76.2(10)
C13 C12 P1 Pt1 -50.8(10)
C11 C10 P1 C14 -59.9(11)
C11 C10 P1 C12 48.4(11)
C11 C10 P1 Pt1 174.3(8)
C19 C18 P2 C16 -47.3(11)
C19 C18 P2 C20 61.0(11)
C19 C18 P2 Pt1 -170.9(8)
C17 C16 P2 C18 -70.4(11)
C17 C16 P2 C20 177.9(10)
C17 C16 P2 Pt1 55.4(11)
C21 C20 P2 C18 81.3(11)
C21 C20 P2 C16 -168.0(10)
C21 C20 P2 Pt1 -47.4(11)
C34 C33 P3 C31 158.9(10)
C34 C33 P3 C35 -90.8(11)
C34 C33 P3 Pt2 39.2(11)
C32 C31 P3 C33 52.6(11)
C32 C31 P3 C35 -58.8(11)
C32 C31 P3 Pt2 172.3(9)
C36 C35 P3 C33 50.4(11)
C36 C35 P3 C31 161.5(10)
C36 C35 P3 Pt2 -74.7(11)
C40 C39 P4 C37 76.7(11)
C40 C39 P4 C41 -172.3(10)
C40 C39 P4 Pt2 -50.4(11)
C38 C37 P4 C39 63.2(12)
C38 C37 P4 C41 -45.3(12)
C38 C37 P4 Pt2 -170.3(9)
C42 C41 P4 C39 -178.3(10)
C42 C41 P4 C37 -67.8(10)
C42 C41 P4 Pt2 58.7(10)
C9 N1 B1 F1 58.8(16)
C6 N1 B1 F1 -113.4(12)
C9 N1 B1 F2 -62.0(15)
C6 N1 B1 F2 125.8(12)
C9 N1 B1 N2 177.0(10)
C6 N1 B1 N2 4.8(15)
C5 N2 B1 F1 -64.0(15)
C2 N2 B1 F1 110.9(12)
C5 N2 B1 F2 56.4(15)
C2 N2 B1 F2 -128.7(12)
C5 N2 B1 N1 177.6(10)
C2 N2 B1 N1 -7.5(15)
C30 N3 B2 F3 67.2(16)
C27 N3 B2 F3 -112.2(12)
C30 N3 B2 F4 -54.2(17)
C27 N3 B2 F4 126.4(12)
C30 N3 B2 N4 -173.5(11)
C27 N3 B2 N4 7.1(15)
C26 N4 B2 F3 -62.5(16)
C23 N4 B2 F3 110.1(12)
C26 N4 B2 F4 55.2(16)
C23 N4 B2 F4 -132.2(11)
C26 N4 B2 N3 176.4(11)
C23 N4 B2 N3 -11.0(15)

loop_
_publcif_info_cif.paper_type
E
